data_1545589
loop_
_publ_author_name
'Sato, Ryonosuke'
'Dogishi, Masaki'
'Higashino, Toshiki'
'Kadoya, Tomofumi'
'Kawamoto, Tadashi'
'Mori, Takehiko'

_publ_section_title
;
 Charge-Transfer Complexes of Benzothienobenzothiophene with
 Tetracyanoquinodimethane and the n-Channel Organic Field-Effect
 Transistors
;
_journal_name_full 'The Journal of Physical Chemistry C'
_journal_paper_doi 10.1021/acs.jpcc.7b00902
_journal_year 2017
_chemical_formula_moiety 'C12 H2 F2 N4, C14 H8 S2'
_chemical_formula_sum 'C26 H10 F2 N4 S2'
_chemical_formula_weight 480.51
_space_group_IT_number 2
_symmetry_cell_setting triclinic
_symmetry_Int_Tables_number 2
_symmetry_space_group_name_Hall '-P 1'
_symmetry_space_group_name_H-M 'P -1'
_atom_sites_solution_hydrogens geom
_atom_sites_solution_primary direct
_atom_sites_solution_secondary difmap
_cell_angle_alpha 80.928(11)
_cell_angle_beta 89.567(11)
_cell_angle_gamma 87.878(12)
_cell_formula_units_Z 1
_cell_length_a 7.1608(7)
_cell_length_b 7.9489(12)
_cell_length_c 9.1084(12)
_cell_measurement_reflns_used 25
_cell_measurement_temperature 298
_cell_measurement_theta_max 17.14
_cell_measurement_theta_min 12.54
_cell_volume 511.62(12)
_computing_cell_refinement WinAFC
_computing_data_collection WinAFC
_computing_data_reduction WinAFC
_computing_molecular_graphics 'CrystalStructure 4.0'
_computing_publication_material 'CrystalStructure 4.0 (Rigaku, 2010)'
_computing_structure_refinement 'SHELXL97 (Sheldrick, 2008)'
_computing_structure_solution 'SIR2004 (Burla, et al., 2005)'
_diffrn_ambient_temperature 298
_diffrn_measured_fraction_theta_full 0.999
_diffrn_measured_fraction_theta_max 0.999
_diffrn_measurement_device_type 'Rigaku AFC7R'
_diffrn_measurement_method \w-2\q
_diffrn_radiation_type 'Mo K\a'
_diffrn_radiation_wavelength 0.71069
_diffrn_reflns_av_R_equivalents 0.0277
_diffrn_reflns_limit_h_max 10
_diffrn_reflns_limit_h_min -5
_diffrn_reflns_limit_k_max 11
_diffrn_reflns_limit_k_min -11
_diffrn_reflns_limit_l_max 12
_diffrn_reflns_limit_l_min -12
_diffrn_reflns_number 3558
_diffrn_reflns_theta_full 30.00
_diffrn_reflns_theta_max 30.00
_diffrn_standards_decay_% 1.406
_diffrn_standards_interval_count 150
_diffrn_standards_number 3
_exptl_absorpt_coefficient_mu 0.303
_exptl_absorpt_correction_T_max 0.985
_exptl_absorpt_correction_T_min 0.934
_exptl_absorpt_correction_type psi-scan
_exptl_absorpt_process_details '(North, Phillips & Mathews, 1968)'
_exptl_crystal_colour black
_exptl_crystal_density_diffrn 1.559
_exptl_crystal_density_method 'not measured'
_exptl_crystal_description needle
_exptl_crystal_F_000 244.00
_exptl_crystal_size_max 0.200
_exptl_crystal_size_mid 0.060
_exptl_crystal_size_min 0.050
_refine_diff_density_max 0.330
_refine_diff_density_min -0.300
_refine_ls_extinction_method none
_refine_ls_goodness_of_fit_ref 0.969
_refine_ls_hydrogen_treatment constr
_refine_ls_number_parameters 154
_refine_ls_number_reflns 2987
_refine_ls_number_restraints 0
_refine_ls_R_factor_gt 0.0534
_refine_ls_shift/su_max 0.000
_refine_ls_structure_factor_coef Fsqd
_refine_ls_weighting_details 'w = 1/[\s^2^(Fo^2^)+(0.0531P)^2^+0.0000P] where P=(Fo^2^+2Fc^2^)/3'
_refine_ls_weighting_scheme calc
_refine_ls_wR_factor_ref 0.1467
_reflns_number_gt 1357
_reflns_number_total 2987
_reflns_threshold_expression F^2^>2.0\s(F^2^)
_cod_data_source_file jp7b00902_si_002.cif
_cod_data_source_block (BTBT)(F2TCNQ)
_cod_database_code 1545589

loop_
_symmetry_equiv_pos_site_id
_symmetry_equiv_pos_as_xyz
1 +X,+Y,+Z
2 -X,-Y,-Z

loop_
_atom_site_label
_atom_site_type_symbol
_atom_site_fract_x
_atom_site_fract_y
_atom_site_fract_z
_atom_site_U_iso_or_equiv
_atom_site_adp_type
_atom_site_occupancy
_atom_site_symmetry_multiplicity
_atom_site_calc_flag
_atom_site_refinement_flags
S1 S -0.00192(12) 0.41814(11) 0.29187(9) 0.0335(3) Uani 1.0 2 d .
F1 F 0.5984(3) 0.8150(3) 0.54058(19) 0.0418(5) Uani 1.0 2 d .
N1 N 0.7014(5) 1.0458(4) 0.2523(4) 0.0498(8) Uani 1.0 2 d .
N2 N 0.6403(5) 0.6581(4) -0.0102(3) 0.0531(9) Uani 1.0 2 d .
C1 C 0.6611(5) 0.9075(5) 0.2589(4) 0.0351(8) Uani 1.0 2 d .
C2 C 0.6267(5) 0.6882(5) 0.1073(4) 0.0342(8) Uani 1.0 2 d .
C3 C 0.6128(4) 0.7346(4) 0.2535(3) 0.0292(7) Uani 1.0 2 d .
C4 C 0.5562(4) 0.6194(4) 0.3736(3) 0.0274(7) Uani 1.0 2 d .
C5 C 0.5478(4) 0.6582(4) 0.5233(3) 0.0280(7) Uani 1.0 2 d .
C6 C 0.5044(4) 0.4507(4) 0.3571(3) 0.0287(7) Uani 1.0 2 d .
C7 C 0.1892(5) 0.9575(4) 0.2551(4) 0.0375(8) Uani 1.0 2 d .
C8 C 0.1769(5) 0.8866(5) 0.1246(4) 0.0424(9) Uani 1.0 2 d .
C9 C 0.1431(5) 0.8643(4) 0.3903(4) 0.0345(8) Uani 1.0 2 d .
C10 C 0.1231(5) 0.7215(5) 0.1277(4) 0.0391(9) Uani 1.0 2 d .
C11 C 0.0826(4) 0.6981(4) 0.3954(3) 0.0286(7) Uani 1.0 2 d .
C12 C 0.0740(4) 0.6275(4) 0.2631(4) 0.0304(7) Uani 1.0 2 d .
C13 C 0.0247(4) 0.5759(4) 0.5199(3) 0.0273(7) Uani 1.0 2 d .
H6 H 0.5071 0.4171 0.2638 0.0345 Uiso 1.0 2 calc R
H7 H 0.2288 1.0683 0.2506 0.0450 Uiso 1.0 2 calc R
H8 H 0.2056 0.9522 0.0340 0.0509 Uiso 1.0 2 calc R
H9 H 0.1522 0.9113 0.4771 0.0414 Uiso 1.0 2 calc R
H10 H 0.1198 0.6740 0.0408 0.0469 Uiso 1.0 2 calc R

loop_
_atom_site_aniso_label
_atom_site_aniso_U_11
_atom_site_aniso_U_22
_atom_site_aniso_U_33
_atom_site_aniso_U_12
_atom_site_aniso_U_13
_atom_site_aniso_U_23
S1 0.0398(5) 0.0357(5) 0.0269(4) -0.0027(4) 0.0027(4) -0.0107(4)
F1 0.0626(14) 0.0333(11) 0.0321(10) -0.0112(10) 0.0069(9) -0.0115(9)
N1 0.063(3) 0.043(2) 0.0437(18) -0.0097(17) 0.0091(15) -0.0066(15)
N2 0.073(3) 0.058(3) 0.0305(16) -0.0154(18) 0.0091(16) -0.0113(15)
C1 0.0372(19) 0.041(2) 0.0261(16) -0.0026(16) 0.0071(14) -0.0034(15)
C2 0.037(2) 0.0388(19) 0.0255(16) -0.0053(15) 0.0038(14) -0.0006(14)
C3 0.0319(18) 0.0321(18) 0.0234(15) -0.0014(14) 0.0011(13) -0.0038(13)
C4 0.0252(16) 0.0345(18) 0.0231(14) 0.0015(14) -0.0007(12) -0.0066(13)
C5 0.0297(17) 0.0269(16) 0.0296(16) -0.0026(13) -0.0006(13) -0.0108(13)
C6 0.0322(18) 0.0349(18) 0.0206(15) -0.0024(14) 0.0020(13) -0.0089(13)
C7 0.040(2) 0.0290(18) 0.042(2) -0.0012(15) 0.0014(16) -0.0024(15)
C8 0.044(2) 0.045(3) 0.0343(19) -0.0027(17) 0.0047(16) 0.0086(17)
C9 0.0327(19) 0.0350(18) 0.0363(17) 0.0029(15) 0.0015(14) -0.0078(15)
C10 0.040(2) 0.050(3) 0.0271(17) 0.0010(17) 0.0034(14) -0.0079(15)
C11 0.0261(17) 0.0304(17) 0.0292(16) 0.0029(14) 0.0010(13) -0.0047(13)
C12 0.0301(18) 0.0325(18) 0.0295(16) -0.0004(14) 0.0001(13) -0.0079(14)
C13 0.0285(16) 0.0292(17) 0.0250(15) -0.0004(13) 0.0007(12) -0.0072(13)

loop_
_atom_type_symbol
_atom_type_description
_atom_type_scat_dispersion_real
_atom_type_scat_dispersion_imag
_atom_type_scat_source
C C 0.0033 0.0016
;
International Tables for Crystallography
(1992, Vol. C, Tables 4.2.6.8 and 6.1.1.4)
;
H H 0.0000 0.0000
;
International Tables for Crystallography
(1992, Vol. C, Table 6.1.1.4)
;
N N 0.0061 0.0033
;
International Tables for Crystallography
(1992, Vol. C, Tables 4.2.6.8 and 6.1.1.4)
;
S S 0.1246 0.1234
;
International Tables for Crystallography
(1992, Vol. C, Tables 4.2.6.8 and 6.1.1.4)
;
F F 0.0171 0.0103
;
International Tables for Crystallography
(1992, Vol. C, Tables 4.2.6.8 and 6.1.1.4)
;

loop_
_geom_angle_atom_site_label_1
_geom_angle_atom_site_label_2
_geom_angle_atom_site_label_3
_geom_angle
_geom_angle_publ_flag
_geom_angle_site_symmetry_1
_geom_angle_site_symmetry_3
C12 S1 C13 90.25(15) yes . 2_566
N1 C1 C3 175.1(4) yes . .
N2 C2 C3 177.2(4) yes . .
C1 C3 C2 113.7(3) yes . .
C1 C3 C4 125.2(3) yes . .
C2 C3 C4 121.1(3) yes . .
C3 C4 C5 122.9(3) yes . .
C3 C4 C6 121.5(3) yes . .
C5 C4 C6 115.6(3) yes . .
F1 C5 C4 116.2(3) yes . .
F1 C5 C6 119.1(3) yes . 2_666
C4 C5 C6 124.7(3) yes . 2_666
C4 C6 C5 119.7(3) yes . 2_666
C8 C7 C9 120.5(3) yes . .
C7 C8 C10 121.2(3) yes . .
C7 C9 C11 119.2(3) yes . .
C8 C10 C12 118.7(4) yes . .
C9 C11 C12 119.6(3) yes . .
C9 C11 C13 130.3(3) yes . .
C12 C11 C13 110.1(3) yes . .
S1 C12 C10 126.2(3) yes . .
S1 C12 C11 113.0(2) yes . .
C10 C12 C11 120.8(3) yes . .
S1 C13 C11 133.3(3) yes 2_566 .
S1 C13 C13 113.5(2) yes 2_566 2_566
C11 C13 C13 113.2(3) yes . 2_566
C4 C6 H6 120.147 no . .
C5 C6 H6 120.145 no 2_666 .
C8 C7 H7 119.758 no . .
C9 C7 H7 119.761 no . .
C7 C8 H8 119.374 no . .
C10 C8 H8 119.379 no . .
C7 C9 H9 120.411 no . .
C11 C9 H9 120.415 no . .
C8 C10 H10 120.670 no . .
C12 C10 H10 120.668 no . .

loop_
_geom_bond_atom_site_label_1
_geom_bond_atom_site_label_2
_geom_bond_distance
_geom_bond_publ_flag
_geom_bond_site_symmetry_2
S1 C12 1.750(4) yes .
S1 C13 1.729(3) yes 2_566
F1 C5 1.344(4) yes .
N1 C1 1.139(5) yes .
N2 C2 1.136(5) yes .
C1 C3 1.438(5) yes .
C2 C3 1.439(5) yes .
C3 C4 1.380(4) yes .
C4 C5 1.445(5) yes .
C4 C6 1.435(5) yes .
C5 C6 1.340(4) yes 2_666
C7 C8 1.398(5) yes .
C7 C9 1.378(5) yes .
C8 C10 1.377(6) yes .
C9 C11 1.400(5) yes .
C10 C12 1.387(4) yes .
C11 C12 1.410(5) yes .
C11 C13 1.441(4) yes .
C13 C13 1.372(5) yes 2_566
C6 H6 0.930 no .
C7 H7 0.930 no .
C8 H8 0.930 no .
C9 H9 0.930 no .
C10 H10 0.930 no .

loop_
_geom_contact_atom_site_label_1
_geom_contact_atom_site_label_2
_geom_contact_distance
_geom_contact_publ_flag
_geom_contact_site_symmetry_2
S1 C9 3.538(4) no 2_566
F1 N1 3.059(4) no .
F1 C1 2.596(4) no .
F1 C3 2.788(4) no .
N1 C2 3.379(5) no .
N1 C4 3.585(5) no .
N2 C1 3.394(5) no .
N2 C4 3.510(4) no .
C1 C5 2.996(4) no .
C2 C6 2.872(4) no .
C4 C4 2.874(4) no 2_666
C5 C5 2.727(5) no 2_666
C6 C6 2.834(5) no 2_666
C7 C12 2.768(5) no .
C8 C11 2.769(5) no .
C9 C10 2.811(5) no .
S1 F1 3.590(2) no 2_666
S1 C6 3.587(3) no 1_455
F1 S1 3.590(2) no 2_666
F1 F1 3.195(3) no 2_676
F1 N1 3.133(4) no 2_676
F1 C1 3.546(4) no 2_676
F1 C7 3.218(4) no 2_676
F1 C9 3.530(4) no .
F1 C9 3.345(4) no 2_676
F1 C13 3.555(4) no 1_655
N1 F1 3.133(4) no 2_676
N1 C7 3.537(5) no 1_655
N1 C8 3.499(5) no 2_675
N1 C9 3.580(5) no 1_655
N2 N2 3.257(5) no 2_665
N2 C6 3.576(5) no 2_665
C1 F1 3.546(4) no 2_676
C1 C7 3.388(5) no .
C1 C11 3.529(5) no 1_655
C2 C8 3.547(5) no .
C2 C10 3.583(5) no 1_655
C2 C12 3.500(5) no 1_655
C3 C7 3.457(5) no .
C3 C8 3.451(5) no .
C3 C11 3.598(4) no 1_655
C3 C12 3.379(5) no 1_655
C4 C9 3.496(5) no .
C4 C11 3.436(4) no .
C4 C12 3.599(4) no .
C4 C13 3.403(4) no 2_666
C5 C9 3.409(4) no .
C5 C11 3.524(4) no .
C5 C13 3.454(4) no 1_655
C5 C13 3.575(5) no 2_666
C6 S1 3.587(3) no 1_655
C6 N2 3.576(5) no 2_665
C6 C11 3.588(4) no .
C6 C12 3.398(4) no .
C6 C13 3.550(5) no 2_666
C7 F1 3.218(4) no 2_676
C7 N1 3.537(5) no 1_455
C7 C1 3.388(5) no .
C7 C3 3.457(5) no .
C8 N1 3.499(5) no 2_675
C8 C2 3.547(5) no .
C8 C3 3.451(5) no .
C9 F1 3.530(4) no .
C9 F1 3.345(4) no 2_676
C9 N1 3.580(5) no 1_455
C9 C4 3.496(5) no .
C9 C5 3.409(4) no .
C10 C2 3.583(5) no 1_455
C11 C1 3.529(5) no 1_455
C11 C3 3.598(4) no 1_455
C11 C4 3.436(4) no .
C11 C5 3.524(4) no .
C11 C6 3.588(4) no .
C12 C2 3.500(5) no 1_455
C12 C3 3.379(5) no 1_455
C12 C4 3.599(4) no .
C12 C6 3.398(4) no .
C13 F1 3.555(4) no 1_455
C13 C4 3.403(4) no 2_666
C13 C5 3.454(4) no 1_455
C13 C5 3.575(5) no 2_666
C13 C6 3.550(5) no 2_666
S1 H9 3.2985 no 2_566
S1 H10 2.9597 no .
F1 H6 2.4890 no 2_666
N2 H6 3.0656 no .
C2 H6 2.5613 no .
C3 H6 2.6488 no .
C4 H6 3.2989 no 2_666
C5 H6 3.2902 no .
C7 H10 3.2584 no .
C8 H9 3.2506 no .
C9 H8 3.2413 no .
C10 H7 3.2500 no .
C11 H7 3.2366 no .
C11 H10 3.2732 no .
C12 H8 3.2176 no .
C12 H9 3.2710 no .
C13 H9 2.8180 no .
H7 H8 2.3157 no .
H7 H9 2.3099 no .
H8 H10 2.3080 no .
S1 H6 3.5273 no 1_455
S1 H7 3.2535 no 1_545
S1 H10 3.3491 no 2_565
F1 H7 2.5857 no 2_676
F1 H9 3.2925 no .
F1 H9 2.8499 no 2_676
N1 H6 3.2321 no 1_565
N1 H7 3.3821 no .
N1 H8 2.6848 no 2_675
N1 H9 2.7601 no 2_676
N1 H10 3.4662 no 2_675
N2 H6 2.7068 no 2_665
N2 H7 3.0041 no 2_675
N2 H8 3.3015 no 2_675
N2 H10 3.4774 no 1_655
N2 H10 3.1445 no 2_665
C1 H7 3.3021 no .
C1 H8 2.8936 no 2_675
C1 H9 3.3058 no 2_676
C2 H8 3.2155 no 2_675
C2 H10 3.5785 no 1_655
C3 H8 3.5893 no 2_675
C5 H9 3.4031 no .
C8 H8 3.2322 no 2_575
C9 H9 3.0773 no 2_576
C10 H8 3.5821 no 2_575
C12 H6 3.4683 no .
H6 S1 3.5273 no 1_655
H6 N1 3.2321 no 1_545
H6 N2 2.7068 no 2_665
H6 C12 3.4683 no .
H6 H7 3.4915 no 1_545
H7 S1 3.2535 no 1_565
H7 F1 2.5857 no 2_676
H7 N1 3.3821 no .
H7 N2 3.0041 no 2_675
H7 C1 3.3021 no .
H7 H6 3.4915 no 1_565
H8 N1 2.6848 no 2_675
H8 N2 3.3015 no 2_675
H8 C1 2.8936 no 2_675
H8 C2 3.2155 no 2_675
H8 C3 3.5893 no 2_675
H8 C8 3.2322 no 2_575
H8 C10 3.5821 no 2_575
H8 H8 3.0567 no 2_575
H9 F1 3.2925 no .
H9 F1 2.8499 no 2_676
H9 N1 2.7601 no 2_676
H9 C1 3.3058 no 2_676
H9 C5 3.4031 no .
H9 C9 3.0773 no 2_576
H9 H9 2.6177 no 2_576
H10 S1 3.3491 no 2_565
H10 N1 3.4662 no 2_675
H10 N2 3.4774 no 1_455
H10 N2 3.1445 no 2_665
H10 C2 3.5785 no 1_455
H10 H10 3.4885 no 2_565

loop_
_geom_torsion_atom_site_label_1
_geom_torsion_atom_site_label_2
_geom_torsion_atom_site_label_3
_geom_torsion_atom_site_label_4
_geom_torsion
_geom_torsion_publ_flag
_geom_torsion_site_symmetry_1
_geom_torsion_site_symmetry_3
_geom_torsion_site_symmetry_4
C12 S1 C13 C11 -179.8(3) no . 2_566 2_566
C12 S1 C13 C13 -0.7(2) no . 2_566 .
C13 S1 C12 C10 -179.6(3) no 2_566 . .
C13 S1 C12 C11 0.5(2) no 2_566 . .
C1 C3 C4 C5 -3.2(5) no . . .
C1 C3 C4 C6 177.9(3) no . . .
C2 C3 C4 C5 177.3(3) no . . .
C2 C3 C4 C6 -1.6(5) no . . .
C3 C4 C5 F1 0.1(4) no . . .
C3 C4 C5 C6 -179.3(3) no . . 2_666
C3 C4 C6 C5 179.3(3) no . . 2_666
C5 C4 C6 C5 0.2(4) no . . 2_666
C6 C4 C5 F1 179.1(3) no . . .
C6 C4 C5 C6 -0.2(4) no . . 2_666
F1 C5 C6 C4 -179.1(2) no . 2_666 2_666
C4 C5 C6 C4 0.2(5) no . 2_666 2_666
C8 C7 C9 C11 -0.4(5) no . . .
C9 C7 C8 C10 -1.6(5) no . . .
C7 C8 C10 C12 2.4(5) no . . .
C7 C9 C11 C12 1.5(4) no . . .
C7 C9 C11 C13 -179.2(3) no . . .
C8 C10 C12 S1 178.8(3) no . . .
C8 C10 C12 C11 -1.3(5) no . . .
C9 C11 C12 S1 179.2(3) no . . .
C9 C11 C12 C10 -0.7(4) no . . .
C9 C11 C13 S1 1.2(5) no . . 2_566
C9 C11 C13 C13 -179.7(3) no . . 2_566
C12 C11 C13 S1 -179.4(3) no . . 2_566
C12 C11 C13 C13 -0.3(4) no . . 2_566
C13 C11 C12 S1 -0.2(3) no . . .
C13 C11 C12 C10 179.9(3) no . . .
S1 C13 C13 S1 -180.00(16) no 2_566 2_566 .
S1 C13 C13 C11 -0.7(3) no 2_566 2_566 2_566
C11 C13 C13 S1 0.7(4) no . 2_566 .
C11 C13 C13 C11 180.0(3) no . 2_566 2_566
